data_1563640
loop_
_publ_author_name
'Zubkov, Vladimir G.'
'Tarakina, Nadezda V.'
'Leonidov, Ivan I.'
'Tyutyunnik, Alexander P.'
'Surat, Ludmila L.'
'Melkozerova, Marina A.'
'Zabolotskaya, Elena V.'
'Kellerman, Dina G.'

_publ_section_title
;
 Synthesis and crystal structure of Ln2M2+Ge4O12, Ln=rare-earth element or
 Y; M=Ca, Mn, Zn
;
_journal_issue 5
_journal_name_full 'Journal of Solid State Chemistry'
_journal_page_first 1186
_journal_page_last 1193
_journal_paper_doi 10.1016/j.jssc.2010.03.027
_journal_volume 183
_journal_year 2010
_chemical_formula_sum 'Ge4 O12 Y2 Zn'
_chemical_formula_weight 725.54
_space_group_IT_number 125
_space_group_name_Hall '-P 4a 2b'
_space_group_name_H-M_alt 'P 4/n b m :2'
_symmetry_cell_setting tetragonal
_symmetry_space_group_name_H-M 'P 4/n b m :2'
_cell_angle_alpha 90.0
_cell_angle_beta 90.0
_cell_angle_gamma 90.0
_cell_formula_units_Z 2
_cell_length_a 9.848443(35)
_cell_length_b 9.848443
_cell_length_c 4.928944(31)
_cell_volume 478.067(3)
_computing_structure_refinement GSAS
_refine_ls_goodness_of_fit_all 1.22
_refine_ls_matrix_type full
_refine_ls_number_parameters 59
_refine_ls_number_restraints 0
_refine_ls_shift/su_max 0.02
_refine_ls_shift/su_mean 0.00
_cod_data_source_file Y2ZNGE4O12.cif
_cod_data_source_block Y2ZNGE4O12_publ
_cod_depositor_comments
;
The following automatic conversions were performed:

data item '_geom_angle_publ_flag' value 'N' was changed to 'n' in
accordance with the built-in table derived from the CIF Core
dictionary named 'cif_core.dic' version 2.4.5 last updated on
2014-11-21 (115 times).

data item '_geom_bond_publ_flag' value 'N' was changed to 'n' in
accordance with the built-in table derived from the CIF Core
dictionary named 'cif_core.dic' version 2.4.5 last updated on
2014-11-21 (56 times).

Automatic conversion script
Id: cif_fix_values 8369 2020-08-20 11:38:08Z andrius 
;
_cod_original_cell_volume 478.067(4)
_cod_original_sg_symbol_H-M 'P 4/n b m'
_cod_original_formula_sum 'Ge4 O12 Y2.00 Zn1.00'
_cod_database_code 1563640

loop_
_symmetry_equiv_pos_site_id
_symmetry_equiv_pos_as_xyz
1 +x,+y,+z
2 -y+1/2,+x,+z
3 -x+1/2,-y+1/2,+z
4 +y,-x+1/2,+z
5 -x,+y+1/2,+z
6 -y,-x,+z
7 +x+1/2,-y,+z
8 +y+1/2,+x+1/2,+z
-1 -x,-y,-z
-2 +y+1/2,-x,-z
-3 +x+1/2,+y+1/2,-z
-4 -y,+x+1/2,-z
-5 +x,-y+1/2,-z
-6 +y,+x,-z
-7 -x+1/2,+y,-z
-8 -y+1/2,-x+1/2,-z

loop_
_atom_site_type_symbol
_atom_site_label
_atom_site_fract_x
_atom_site_fract_y
_atom_site_fract_z
_atom_site_occupancy
_atom_site_thermal_displace_type
_atom_site_U_iso_or_equiv
_atom_site_symmetry_multiplicity
Zn Zn 0.0 0.0 0.5 0.5 Uiso 0.0192(4) 4
Y Y1 0.0 0.0 0.5 0.5 Uiso 0.0192(4) 4
Y Y2 0.25 0.25 0.5 1.0 Uiso 0.0122(5) 2
Ge Ge 0.97788(5) 0.25 0.0 1.0 Uiso 0.0167(4) 8
O O1 0.13097(24) 0.86903(24) 0.8297(7) 1.0 Uiso 0.0119(11) 8
O O2 0.16671(22) 0.06260(22) 0.2591(5) 1.0 Uiso 0.0093(7) 16

loop_
_atom_type_symbol
_atom_type_number_in_cell
Zn 2.0
Y 4.0
Ge 8.0
O 24.0

loop_
_geom_angle_atom_site_label_1
_geom_angle_atom_site_label_2
_geom_angle_atom_site_label_3
_geom_angle
_geom_angle_site_symmetry_1
_geom_angle_site_symmetry_2
_geom_angle_site_symmetry_3
_geom_angle_publ_flag
O2 Zn O2 97.87(12) 1_555 . 6_555 n
O2 Zn O2 180.0 1_555 . -1_556 n
O2 Zn O2 82.13(12) 1_555 . -6_556 n
O2 Zn O2 82.13(12) 6_555 . -1_556 n
O2 Zn O2 180.0 6_555 . -6_556 n
O2 Zn O2 97.87(12) -1_556 . -6_556 n
Y2 Y1 Y2 180.0 1_555 . 5_545 n
Y2 Y1 O1 90.0 1_555 . 1_545 n
Y2 Y1 O1 90.0 1_555 . -1_566 n
Y2 Y1 O2 41.07(6) 1_555 . 1_555 n
Y2 Y1 O2 138.93(6) 1_555 . 6_555 n
Y2 Y1 O2 138.93(6) 1_555 . -1_556 n
Y2 Y1 O2 41.07(6) 1_555 . -6_556 n
Y2 Y1 O1 90.0 5_545 . 1_545 n
Y2 Y1 O1 90.0 5_545 . -1_566 n
Y2 Y1 O2 138.93(6) 5_545 . 1_555 n
Y2 Y1 O2 41.07(6) 5_545 . 6_555 n
Y2 Y1 O2 41.07(6) 5_545 . -1_556 n
Y2 Y1 O2 138.93(6) 5_545 . -6_556 n
O1 Y1 O1 180.0 1_545 . -1_566 n
O1 Y1 O2 96.74(8) 1_545 . 1_555 n
O1 Y1 O2 96.74(8) 1_545 . 6_555 n
O1 Y1 O2 83.26(8) 1_545 . -1_556 n
O1 Y1 O2 83.26(8) 1_545 . -6_556 n
O1 Y1 O2 83.26(8) -1_566 . 1_555 n
O1 Y1 O2 83.26(8) -1_566 . 6_555 n
O1 Y1 O2 96.74(8) -1_566 . -1_556 n
O1 Y1 O2 96.74(8) -1_566 . -6_556 n
O2 Y1 O2 97.87(12) 1_555 . 6_555 n
O2 Y1 O2 180.0 1_555 . -1_556 n
O2 Y1 O2 82.13(12) 1_555 . -6_556 n
O2 Y1 O2 82.13(12) 6_555 . -1_556 n
O2 Y1 O2 180.0 6_555 . -6_556 n
O2 Y1 O2 97.87(12) -1_556 . -6_556 n
Y1 Y2 Y1 90.0 1_555 . 2_555 n
Y1 Y2 Y1 180.0 1_555 . 3_555 n
Y1 Y2 Y1 90.0 1_555 . 4_555 n
Y1 Y2 O2 36.43(6) 1_555 . 1_555 n
Y1 Y2 O2 108.03(5) 1_555 . 2_555 n
Y1 Y2 O2 143.57(6) 1_555 . 3_555 n
Y1 Y2 O2 71.97(5) 1_555 . 4_555 n
Y1 Y2 O2 108.03(5) 1_555 . -5_456 n
Y1 Y2 O2 36.43(6) 1_555 . -6_556 n
Y1 Y2 O2 71.97(5) 1_555 . -7_546 n
Y1 Y2 O2 143.57(6) 1_555 . -8_556 n
Y1 Y2 Y1 90.0 2_555 . 3_555 n
Y1 Y2 Y1 180.0 2_555 . 4_555 n
Y1 Y2 O2 71.97(5) 2_555 . 1_555 n
Y1 Y2 O2 36.43(6) 2_555 . 2_555 n
Y1 Y2 O2 108.03(5) 2_555 . 3_555 n
Y1 Y2 O2 143.57(6) 2_555 . 4_555 n
Y1 Y2 O2 143.57(6) 2_555 . -5_456 n
Y1 Y2 O2 108.03(5) 2_555 . -6_556 n
Y1 Y2 O2 36.43(6) 2_555 . -7_546 n
Y1 Y2 O2 71.97(5) 2_555 . -8_556 n
Y1 Y2 Y1 90.0 3_555 . 4_555 n
Y1 Y2 O2 143.57(6) 3_555 . 1_555 n
Y1 Y2 O2 71.97(5) 3_555 . 2_555 n
Y1 Y2 O2 36.43(6) 3_555 . 3_555 n
Y1 Y2 O2 108.03(5) 3_555 . 4_555 n
Y1 Y2 O2 71.97(5) 3_555 . -5_456 n
Y1 Y2 O2 143.57(6) 3_555 . -6_556 n
Y1 Y2 O2 108.03(5) 3_555 . -7_546 n
Y1 Y2 O2 36.43(6) 3_555 . -8_556 n
Y1 Y2 O2 108.03(5) 4_555 . 1_555 n
Y1 Y2 O2 143.57(6) 4_555 . 2_555 n
Y1 Y2 O2 71.97(5) 4_555 . 3_555 n
Y1 Y2 O2 36.43(6) 4_555 . 4_555 n
Y1 Y2 O2 36.43(6) 4_555 . -5_456 n
Y1 Y2 O2 71.97(5) 4_555 . -6_556 n
Y1 Y2 O2 143.57(6) 4_555 . -7_546 n
Y1 Y2 O2 108.03(5) 4_555 . -8_556 n
O2 Y2 O2 75.11(6) 1_555 . 2_555 n
O2 Y2 O2 119.09(13) 1_555 . 3_555 n
O2 Y2 O2 75.11(6) 1_555 . 4_555 n
O2 Y2 O2 139.02(11) 1_555 . -5_456 n
O2 Y2 O2 72.87(13) 1_555 . -6_556 n
O2 Y2 O2 76.05(11) 1_555 . -7_546 n
O2 Y2 O2 143.95(10) 1_555 . -8_556 n
O2 Y2 O2 75.11(6) 2_555 . 3_555 n
O2 Y2 O2 119.09(13) 2_555 . 4_555 n
O2 Y2 O2 143.95(10) 2_555 . -5_456 n
O2 Y2 O2 139.02(11) 2_555 . -6_556 n
O2 Y2 O2 72.87(13) 2_555 . -7_546 n
O2 Y2 O2 76.05(11) 2_555 . -8_556 n
O2 Y2 O2 75.11(6) 3_555 . 4_555 n
O2 Y2 O2 76.05(11) 3_555 . -5_456 n
O2 Y2 O2 143.95(10) 3_555 . -6_556 n
O2 Y2 O2 139.02(11) 3_555 . -7_546 n
O2 Y2 O2 72.87(13) 3_555 . -8_556 n
O2 Y2 O2 72.87(13) 4_555 . -5_456 n
O2 Y2 O2 76.05(11) 4_555 . -6_556 n
O2 Y2 O2 143.95(10) 4_555 . -7_546 n
O2 Y2 O2 139.02(11) 4_555 . -8_556 n
O2 Y2 O2 75.11(6) -5_456 . -6_556 n
O2 Y2 O2 119.09(13) -5_456 . -7_546 n
O2 Y2 O2 75.11(6) -5_456 . -8_556 n
O2 Y2 O2 75.11(6) -6_556 . -7_546 n
O2 Y2 O2 119.09(13) -6_556 . -8_556 n
O2 Y2 O2 75.11(6) -7_546 . -8_556 n
O1 Ge O1 106.73(21) 4_554 . -1_666 n
O1 Ge O2 108.84(12) 4_554 . 4_655 n
O1 Ge O2 104.60(13) 4_554 . -6_655 n
O1 Ge O2 104.60(13) -1_666 . 4_655 n
O1 Ge O2 108.84(12) -1_666 . -6_655 n
O2 Ge O2 122.40(17) 4_655 . -6_655 n
Y1 O1 Ge 109.89(11) 1_565 . 2_556 n
Y1 O1 Ge 109.89(11) 1_565 . 5_656 n
Ge O1 Ge 124.08(19) 2_556 . 5_656 n
Zn O2 Y1 0.0 1_555 . 1_555 n
Zn O2 Y2 102.50(10) 1_555 . 1_555 n
Zn O2 Ge 129.82(12) 1_555 . 2_545 n
Y1 O2 Y2 102.50(10) 1_555 . 1_555 n
Y1 O2 Ge 129.82(12) 1_555 . 2_545 n
Y2 O2 Ge 125.97(12) 1_555 . 2_545 n

loop_
_geom_bond_atom_site_label_1
_geom_bond_atom_site_label_2
_geom_bond_distance
_geom_bond_site_symmetry_1
_geom_bond_site_symmetry_2
_geom_bond_publ_flag
Zn Y2 3.481950(10) . 1_555 n
Zn Y2 3.481950(10) . 5_545 n
Zn O1 2.4431(34) . 1_545 n
Zn O1 2.4431(34) . -1_566 n
Zn O2 2.1181(26) . 1_555 n
Zn O2 2.1181(26) . 6_555 n
Zn O2 2.1181(26) . -1_556 n
Zn O2 2.1181(26) . -6_556 n
Y1 Y2 3.481950(10) . 1_555 n
Y1 Y2 3.481950(10) . 5_545 n
Y1 Ge 3.490420(30) . 1_455 n
Y1 Ge 3.490420(30) . 1_456 n
Y1 Ge 3.490420(30) . 2_545 n
Y1 Ge 3.490420(30) . 2_546 n
Y1 Ge 3.490420(30) . 5_645 n
Y1 Ge 3.490420(30) . 5_646 n
Y1 Ge 3.490420(30) . 6_565 n
Y1 Ge 3.490420(30) . 6_566 n
Y1 O1 2.4431(34) . 1_545 n
Y1 O1 2.4431(34) . -1_566 n
Y1 O2 2.1181(26) . 1_555 n
Y1 O2 2.1181(26) . 6_555 n
Y1 O2 2.1181(26) . -1_556 n
Y1 O2 2.1181(26) . -6_556 n
Y2 Zn 3.481950(10) . 1_555 n
Y2 Zn 3.481950(10) . 2_555 n
Y2 Zn 3.481950(10) . 3_555 n
Y2 Zn 3.481950(10) . 4_555 n
Y2 Y1 3.481950(10) . 1_555 n
Y2 Y1 3.481950(10) . 2_555 n
Y2 Y1 3.481950(10) . 3_555 n
Y2 Y1 3.481950(10) . 4_555 n
Y2 O2 2.3430(21) . 1_555 n
Y2 O2 2.3430(21) . 2_555 n
Y2 O2 2.3430(21) . 3_555 n
Y2 O2 2.3430(21) . 4_555 n
Y2 O2 2.3430(21) . -5_556 n
Y2 O2 2.3430(21) . -6_556 n
Y2 O2 2.3430(21) . -7_556 n
Y2 O2 2.3430(21) . -8_556 n
Ge Y1 3.490420(30) . 1_654 n
Ge Y1 3.490420(30) . 1_655 n
Ge Y1 3.490420(30) . 4_654 n
Ge Y1 3.490420(30) . 4_655 n
Ge O1 1.7967(16) . 4_554 n
Ge O1 1.7967(16) . -1_666 n
Ge O2 1.7318(24) . 4_655 n
Ge O2 1.7318(24) . -6_655 n
O1 Zn 2.4431(34) . 1_565 n
O1 Y1 2.4431(34) . 1_565 n
O1 Ge 1.7967(16) . 2_556 n
O1 Ge 1.7967(16) . 5_656 n
O2 Zn 2.1181(26) . 1_555 n
O2 Y1 2.1181(26) . 1_555 n
O2 Y2 2.3430(21) . 1_555 n
O2 Ge 1.7318(24) . 2_545 n
